data_2017940
loop_
_publ_author_name
'Zhao, Dan'
'Li, Fei-Fei'
'Zhang, Ai-Yun'
'Yang, Lei'
'Zhu, Rui'

_publ_section_title
;
 CsAlZr~2~(PO~4~)~4~: an anhydrous aluminium zirconium phosphate with a
 novel three-dimensional framework
;
_journal_coeditor_code KU3036
_journal_issue 1
_journal_name_full 'Acta Crystallographica Section C'
_journal_page_first i4
_journal_page_last i6
_journal_paper_doi 10.1107/S0108270110050535
_journal_volume 67
_journal_year 2011
_chemical_formula_iupac 'Cs Al Zr2 (P O4)4'
_chemical_formula_moiety 'Al O16 P4 Zr2, Cs'
_chemical_formula_sum 'Al Cs O16 P4 Zr2'
_chemical_formula_weight 722.21
_chemical_name_systematic
;
Caesium aluminium dizirconium tetrakis[phosphate(V)]
;
_space_group_IT_number 57
_symmetry_cell_setting orthorhombic
_symmetry_space_group_name_Hall '-P 2c 2b'
_symmetry_space_group_name_H-M 'P b c m'
_atom_sites_solution_primary direct
_atom_sites_solution_secondary difmap
_audit_creation_method SHELXL-97
_cell_angle_alpha 90.00
_cell_angle_beta 90.00
_cell_angle_gamma 90.00
_cell_formula_units_Z 4
_cell_length_a 8.742(2)
_cell_length_b 9.403(3)
_cell_length_c 17.979(3)
_cell_measurement_reflns_used 3559
_cell_measurement_temperature 293(2)
_cell_measurement_theta_max 27.4835
_cell_measurement_theta_min 2.1665
_cell_volume 1477.9(6)
_computing_cell_refinement '<i>CrystalClear</i> (Rigaku, 2004)'
_computing_data_collection '<i>CrystalClear</i> (Rigaku, 2004)'
_computing_data_reduction '<i>CrystalClear</i> (Rigaku, 2004)'
_computing_molecular_graphics '<i>SHELXL97</i> (Sheldrick, 2008)'
_computing_publication_material '<i>SHELXTL</i> (Sheldrick, 2008) and PLATON (Spek, 2009)'
_computing_structure_refinement '<i>SHELXL97</i> (Sheldrick, 2008)'
_computing_structure_solution 'SHELXS97 (Sheldrick, 2008)'
_diffrn_ambient_temperature 293(2)
_diffrn_detector_area_resol_mean 14.6306
_diffrn_measured_fraction_theta_full 0.999
_diffrn_measured_fraction_theta_max 0.999
_diffrn_measurement_device_type 'Rigaku Mercury70 CCD'
_diffrn_measurement_method '\w scans'
_diffrn_radiation_monochromator 'Graphite Monochromator'
_diffrn_radiation_source 'fine-focus sealed tube'
_diffrn_radiation_type MoK\a
_diffrn_radiation_wavelength 0.71073
_diffrn_reflns_av_R_equivalents 0.0265
_diffrn_reflns_av_sigmaI/netI 0.0174
_diffrn_reflns_limit_h_max 11
_diffrn_reflns_limit_h_min -10
_diffrn_reflns_limit_k_max 12
_diffrn_reflns_limit_k_min -9
_diffrn_reflns_limit_l_max 22
_diffrn_reflns_limit_l_min -23
_diffrn_reflns_number 10513
_diffrn_reflns_theta_full 27.48
_diffrn_reflns_theta_max 27.48
_diffrn_reflns_theta_min 2.27
_exptl_absorpt_coefficient_mu 4.414
_exptl_absorpt_correction_T_max 0.6666
_exptl_absorpt_correction_T_min 0.5386
_exptl_absorpt_correction_type multi-scan
_exptl_absorpt_process_details '(<i>ABSCOR</i>; Higashi, 1995)'
_exptl_crystal_colour white
_exptl_crystal_density_diffrn 3.246
_exptl_crystal_density_method 'not measured'
_exptl_crystal_description prism
_exptl_crystal_F_000 1344
_exptl_crystal_size_max 0.16
_exptl_crystal_size_mid 0.10
_exptl_crystal_size_min 0.10
_refine_diff_density_max 0.485
_refine_diff_density_min -1.794
_refine_ls_goodness_of_fit_ref 1.149
_refine_ls_matrix_type full
_refine_ls_number_parameters 117
_refine_ls_number_reflns 1751
_refine_ls_number_restraints 0
_refine_ls_restrained_S_all 1.149
_refine_ls_R_factor_all 0.0295
_refine_ls_R_factor_gt 0.0279
_refine_ls_shift/su_max 0.001
_refine_ls_shift/su_mean 0.000
_refine_ls_structure_factor_coef Fsqd
_refine_ls_weighting_details 'calc w=1/[\s^2^(Fo^2^)+(0.0309P)^2^+5.7964P] where P=(Fo^2^+2Fc^2^)/3'
_refine_ls_weighting_scheme calc
_refine_ls_wR_factor_gt 0.0665
_refine_ls_wR_factor_ref 0.0675
_reflns_number_gt 1696
_reflns_number_total 1751
_reflns_threshold_expression I>2\s(I)
_cod_data_source_file ku3036.cif
_cod_data_source_block I
_cod_database_code 2017940
_cod_database_fobs_code 2017940

loop_
_symmetry_equiv_pos_as_xyz
'x, y, z'
'-x, -y, z+1/2'
'x, -y+1/2, -z'
'-x, y+1/2, -z+1/2'
'-x, -y, -z'
'x, y, -z-1/2'
'-x, y-1/2, z'
'x, -y-1/2, z-1/2'

loop_
_atom_site_type_symbol
_atom_site_label
_atom_site_fract_x
_atom_site_fract_y
_atom_site_fract_z
_atom_site_U_iso_or_equiv
_atom_site_adp_type
_atom_site_calc_flag
_atom_site_refinement_flags
_atom_site_occupancy
_atom_site_disorder_assembly
_atom_site_disorder_group
Cs Cs1 0.34872(5) 0.75153(4) 0.7500 0.02454(12) Uani d S 1 . .
Zr Zr1 0.24879(4) 0.46864(3) 0.928485(18) 0.00506(10) Uani d . 1 . .
P P1 0.09892(14) 0.42270(13) 0.7500 0.0066(2) Uani d S 1 . .
Al Al1 0.79989(17) 0.60136(15) 0.7500 0.0063(3) Uani d S 1 . .
O O1 0.1042(5) 0.2611(4) 0.7500 0.0169(8) Uani d S 1 . .
P P2 0.03635(13) 0.7500 1.0000 0.0053(2) Uani d S 1 . .
O O2 -0.0711(4) 0.4619(4) 0.7500 0.0171(8) Uani d S 1 . .
P P3 0.60769(10) 0.62612(9) 0.89837(5) 0.00688(18) Uani d . 1 . .
O O3 0.1770(3) 0.4834(3) 0.81800(15) 0.0164(6) Uani d . 1 . .
O O4 0.0641(3) 0.3407(3) 0.94850(16) 0.0159(6) Uani d . 1 . .
O O5 0.1357(3) 0.6526(3) 0.95246(16) 0.0147(6) Uani d . 1 . .
O O6 0.4391(3) 0.5871(3) 0.89610(15) 0.0132(5) Uani d . 1 . .
O O7 0.6852(3) 0.5524(3) 0.96277(15) 0.0163(6) Uani d . 1 . .
O O8 0.6245(3) 0.7866(3) 0.90189(17) 0.0177(6) Uani d . 1 . .
O O9 0.6802(3) 0.5740(3) 0.82518(15) 0.0170(6) Uani d . 1 . .

loop_
_atom_site_aniso_label
_atom_site_aniso_U_11
_atom_site_aniso_U_22
_atom_site_aniso_U_33
_atom_site_aniso_U_12
_atom_site_aniso_U_13
_atom_site_aniso_U_23
Cs1 0.0319(2) 0.01503(19) 0.0267(2) 0.00488(14) 0.000 0.000
Zr1 0.00625(17) 0.00477(17) 0.00416(17) -0.00025(10) -0.00008(11) 0.00026(11)
P1 0.0068(6) 0.0074(6) 0.0054(6) 0.0013(4) 0.000 0.000
Al1 0.0066(7) 0.0066(7) 0.0057(7) 0.0002(5) 0.000 0.000
O1 0.020(2) 0.0068(17) 0.024(2) 0.0052(15) 0.000 0.000
P2 0.0055(5) 0.0032(5) 0.0071(6) 0.000 0.000 -0.0009(4)
O2 0.0092(18) 0.0111(18) 0.031(2) 0.0026(14) 0.000 0.000
P3 0.0088(4) 0.0074(4) 0.0044(4) -0.0022(3) 0.0001(3) 0.0003(3)
O3 0.0211(14) 0.0217(15) 0.0064(12) -0.0059(11) -0.0046(11) 0.0001(11)
O4 0.0128(13) 0.0167(13) 0.0181(14) -0.0080(10) 0.0013(11) 0.0017(11)
O5 0.0172(14) 0.0106(13) 0.0163(13) 0.0055(10) -0.0004(11) -0.0030(10)
O6 0.0101(12) 0.0138(13) 0.0158(13) -0.0042(10) 0.0007(10) 0.0016(10)
O7 0.0179(14) 0.0214(14) 0.0097(13) 0.0009(11) -0.0044(11) 0.0024(11)
O8 0.0168(14) 0.0101(13) 0.0261(16) -0.0058(10) -0.0033(12) -0.0006(11)
O9 0.0225(14) 0.0201(14) 0.0085(12) -0.0031(11) 0.0073(11) -0.0043(11)

loop_
_atom_type_symbol
_atom_type_description
_atom_type_scat_dispersion_real
_atom_type_scat_dispersion_imag
_atom_type_scat_source
O O 0.0106 0.0060 'International Tables Vol C Tables 4.2.6.8 and 6.1.1.4'
P P 0.1023 0.0942 'International Tables Vol C Tables 4.2.6.8 and 6.1.1.4'
Zr Zr -2.9673 0.5597 'International Tables Vol C Tables 4.2.6.8 and 6.1.1.4'
Cs Cs -0.3680 2.1192 'International Tables Vol C Tables 4.2.6.8 and 6.1.1.4'
Al Al 0.0645 0.0514 'International Tables Vol C Tables 4.2.6.8 and 6.1.1.4'

loop_
_geom_angle_atom_site_label_1
_geom_angle_atom_site_label_2
_geom_angle_atom_site_label_3
_geom_angle_site_symmetry_1
_geom_angle_site_symmetry_3
_geom_angle
_geom_angle_publ_flag
O2 Cs1 O6 7_565 . 120.31(5) ?
O2 Cs1 O6 7_565 6_557 120.31(5) ?
O6 Cs1 O6 . 6_557 113.07(10) ?
O2 Cs1 O3 7_565 6_557 97.77(9) ?
O6 Cs1 O3 . 6_557 92.87(7) ?
O6 Cs1 O3 6_557 6_557 53.71(7) ?
O2 Cs1 O3 7_565 . 97.77(9) ?
O6 Cs1 O3 . . 53.72(7) ?
O6 Cs1 O3 6_557 . 92.86(7) ?
O3 Cs1 O3 6_557 . 45.24(10) ?
O2 Cs1 O9 7_565 7_665 50.63(8) ?
O6 Cs1 O9 . 7_665 97.33(7) ?
O6 Cs1 O9 6_557 7_665 143.60(7) ?
O3 Cs1 O9 6_557 7_665 147.42(7) ?
O3 Cs1 O9 . 7_665 122.03(7) ?
O2 Cs1 O9 7_565 4_656 50.63(8) ?
O6 Cs1 O9 . 4_656 143.60(7) ?
O6 Cs1 O9 6_557 4_656 97.33(7) ?
O3 Cs1 O9 6_557 4_656 122.03(7) ?
O3 Cs1 O9 . 4_656 147.42(7) ?
O9 Cs1 O9 7_665 4_656 47.90(10) ?
O2 Cs1 O9 7_565 . 156.22(5) ?
O6 Cs1 O9 . . 42.14(6) ?
O6 Cs1 O9 6_557 . 83.33(7) ?
O3 Cs1 O9 6_557 . 99.01(7) ?
O3 Cs1 O9 . . 82.43(7) ?
O9 Cs1 O9 7_665 . 109.28(6) ?
O9 Cs1 O9 4_656 . 129.38(6) ?
O2 Cs1 O9 7_565 6_557 156.22(5) ?
O6 Cs1 O9 . 6_557 83.33(7) ?
O6 Cs1 O9 6_557 6_557 42.14(6) ?
O3 Cs1 O9 6_557 6_557 82.43(7) ?
O3 Cs1 O9 . 6_557 99.01(7) ?
O9 Cs1 O9 7_665 6_557 129.38(6) ?
O9 Cs1 O9 4_656 6_557 109.28(6) ?
O9 Cs1 O9 . 6_557 44.02(8) ?
O2 Cs1 O8 7_565 6_557 117.00(6) ?
O6 Cs1 O8 . 6_557 120.11(7) ?
O6 Cs1 O8 6_557 6_557 41.92(6) ?
O3 Cs1 O8 6_557 6_557 95.48(7) ?
O3 Cs1 O8 . 6_557 132.06(7) ?
O9 Cs1 O8 7_665 6_557 105.73(7) ?
O9 Cs1 O8 4_656 6_557 70.42(6) ?
O9 Cs1 O8 . 6_557 77.99(6) ?
O9 Cs1 O8 6_557 6_557 39.86(6) ?
O2 Cs1 O8 7_565 . 117.00(6) ?
O6 Cs1 O8 . . 41.92(6) ?
O6 Cs1 O8 6_557 . 120.11(7) ?
O3 Cs1 O8 6_557 . 132.06(7) ?
O3 Cs1 O8 . . 95.48(7) ?
O9 Cs1 O8 7_665 . 70.42(6) ?
O9 Cs1 O8 4_656 . 105.73(7) ?
O9 Cs1 O8 . . 39.86(6) ?
O9 Cs1 O8 6_557 . 77.99(6) ?
O8 Cs1 O8 6_557 . 96.60(9) ?
O5 Zr1 O4 . . 94.54(11) ?
O5 Zr1 O7 . 5_667 90.96(11) ?
O4 Zr1 O7 . 5_667 89.87(11) ?
O5 Zr1 O6 . . 89.58(11) ?
O4 Zr1 O6 . . 173.30(11) ?
O7 Zr1 O6 5_667 . 95.35(11) ?
O5 Zr1 O3 . . 89.94(11) ?
O4 Zr1 O3 . . 88.25(11) ?
O7 Zr1 O3 5_667 . 177.97(11) ?
O6 Zr1 O3 . . 86.47(11) ?
O5 Zr1 O8 . 7_655 176.76(11) ?
O4 Zr1 O8 . 7_655 88.67(11) ?
O7 Zr1 O8 5_667 7_655 89.43(12) ?
O6 Zr1 O8 . 7_655 87.19(11) ?
O3 Zr1 O8 . 7_655 89.78(12) ?
O3 P1 O3 . 6_557 107.9(2) ?
O3 P1 O1 . . 111.33(14) ?
O3 P1 O1 6_557 . 111.33(14) ?
O3 P1 O2 . . 110.32(14) ?
O3 P1 O2 6_557 . 110.32(14) ?
O1 P1 O2 . . 105.7(2) ?
O1 Al1 O9 7_665 6_557 115.13(13) ?
O1 Al1 O9 7_665 . 115.13(13) ?
O9 Al1 O9 6_557 . 102.9(2) ?
O1 Al1 O2 7_665 1_655 110.1(2) ?
O9 Al1 O2 6_557 1_655 106.39(13) ?
O9 Al1 O2 . 1_655 106.39(13) ?
P1 O1 Al1 . 7_655 152.6(3) ?
O5 P2 O5 3_567 . 110.5(2) ?
O5 P2 O4 3_567 7_565 109.30(15) ?
O5 P2 O4 . 7_565 108.76(15) ?
O5 P2 O4 3_567 5_567 108.76(15) ?
O5 P2 O4 . 5_567 109.30(15) ?
O4 P2 O4 7_565 5_567 110.2(2) ?
P1 O2 Al1 . 1_455 144.6(3) ?
P1 O2 Cs1 . 7 126.88(19) ?
Al1 O2 Cs1 1_455 7 88.48(15) ?
O7 P3 O8 . . 112.40(17) ?
O7 P3 O6 . . 110.18(16) ?
O8 P3 O6 . . 109.57(16) ?
O7 P3 O9 . . 108.93(16) ?
O8 P3 O9 . . 108.18(17) ?
O6 P3 O9 . . 107.42(16) ?
O7 P3 Cs1 . . 167.35(12) ?
O8 P3 Cs1 . . 76.81(11) ?
O6 P3 Cs1 . . 57.51(10) ?
O9 P3 Cs1 . . 74.73(12) ?
P1 O3 Zr1 . . 151.60(18) ?
P1 O3 Cs1 . . 101.64(13) ?
Zr1 O3 Cs1 . . 106.08(10) ?
P2 O4 Zr1 5_567 . 152.20(18) ?
P2 O5 Zr1 . . 154.79(18) ?
P3 O6 Zr1 . . 153.56(17) ?
P3 O6 Cs1 . . 98.47(12) ?
Zr1 O6 Cs1 . . 107.16(10) ?
P3 O7 Zr1 . 5_667 154.52(19) ?
P3 O8 Zr1 . 7_665 150.87(18) ?
P3 O8 Cs1 . . 79.37(11) ?
Zr1 O8 Cs1 7_665 . 126.35(11) ?
P3 O9 Al1 . . 150.4(2) ?
P3 O9 Cs1 . 7_655 127.23(14) ?
Al1 O9 Cs1 . 7_655 82.17(11) ?
P3 O9 Cs1 . . 80.94(12) ?
Al1 O9 Cs1 . . 97.16(12) ?
Cs1 O9 Cs1 7_655 . 102.02(7) ?

loop_
_geom_bond_atom_site_label_1
_geom_bond_atom_site_label_2
_geom_bond_site_symmetry_2
_geom_bond_distance
_geom_bond_publ_flag
Cs1 O2 7_565 3.131(4) ?
Cs1 O6 . 3.149(3) ?
Cs1 O6 6_557 3.149(3) ?
Cs1 O3 6_557 3.178(3) ?
Cs1 O3 . 3.178(3) ?
Cs1 O9 7_665 3.330(3) ?
Cs1 O9 4_656 3.330(3) ?
Cs1 O9 . 3.607(3) ?
Cs1 O9 6_557 3.607(3) ?
Cs1 O8 6_557 3.657(3) ?
Cs1 O8 . 3.658(3) ?
Zr1 O5 . 2.038(3) ?
Zr1 O4 . 2.045(3) ?
Zr1 O7 5_667 2.048(3) ?
Zr1 O6 . 2.085(3) ?
Zr1 O3 . 2.088(3) ?
Zr1 O8 7_655 2.095(3) ?
P1 O3 . 1.512(3) ?
P1 O3 6_557 1.512(3) ?
P1 O1 . 1.520(4) ?
P1 O2 . 1.531(4) ?
Al1 O1 7_665 1.720(4) ?
Al1 O9 6_557 1.729(3) ?
Al1 O9 . 1.729(3) ?
Al1 O2 1_655 1.729(4) ?
O1 Al1 7_655 1.720(4) ?
P2 O5 3_567 1.525(3) ?
P2 O5 . 1.525(3) ?
P2 O4 7_565 1.535(3) ?
P2 O4 5_567 1.535(3) ?
O2 Al1 1_455 1.729(4) ?
O2 Cs1 7 3.131(4) ?
P3 O7 . 1.510(3) ?
P3 O8 . 1.517(3) ?
P3 O6 . 1.519(3) ?
P3 O9 . 1.540(3) ?
O4 P2 5_567 1.535(3) ?
O7 Zr1 5_667 2.048(3) ?
O8 Zr1 7_665 2.095(3) ?
O9 Cs1 7_655 3.330(3) ?
